data_4026837
loop_
_publ_author_name
'Leire Arias'
'Yosu Vara'
'Fernando P. Coss\'io'

_publ_contact_author_address
;
Facultad de Qu\'imica, Dpto. Qu\'imica Org\'anica I;
Paseo manuel de Lardizabal 3, 20018 San Sebastian-Donostia, Spain;
;
_publ_contact_author_email fp.cossio@ehu.es
_publ_contact_author_fax '+34 943 01 5270'
_publ_contact_author_name 'Fernando P. Coss\'io'
_publ_contact_author_phone '+34 943 01 5442'
_publ_section_title
;
 Regioselective Preparation of Benzo[b]furans from Phenols and
 \a-Bromoketones
;
_journal_name_full 'Journal of Organic Chemistry'
_journal_page_first 266
_journal_page_last 275
_journal_paper_doi 10.1021/jo201841y
_journal_volume 77
_journal_year 2012
_chemical_compound_source 'synthesis as described'
_chemical_formula_moiety 'C17 H16 O4'
_chemical_formula_sum 'C17 H16 O4'
_chemical_formula_weight 284.3
_chemical_name_systematic
;
 ?
;
_space_group_IT_number 2
_symmetry_cell_setting triclinic
_symmetry_Int_Tables_number 2
_symmetry_space_group_name_Hall '-P 1'
_symmetry_space_group_name_H-M 'P -1'
_atom_sites_solution_hydrogens difmap
_atom_sites_solution_primary direct
_atom_sites_solution_secondary difmap
_audit_conform_dict_location ftp://ftp.iucr.org/pub/cif_core.dic
_audit_conform_dict_name cif_core.dic
_audit_conform_dict_version 2.4
_audit_creation_date 2009-06-12T17:13:13-00:00
_audit_creation_method 'WinGX routine CIF_UPDATE'
_cell_angle_alpha 109.342(6)
_cell_angle_beta 105.211(6)
_cell_angle_gamma 92.871(5)
_cell_formula_units_Z 2
_cell_length_a 7.2747(5)
_cell_length_b 8.8758(5)
_cell_length_c 11.9601(9)
_cell_measurement_reflns_used 2981
_cell_measurement_temperature 100(2)
_cell_measurement_theta_max 30.5521
_cell_measurement_theta_min 3.5256
_cell_measurement_wavelength 0.71073
_cell_volume 695.13(9)
_computing_cell_refinement 'CrysAlis Pro (Oxford Diffraction Ltd., 2009)'
_computing_data_collection 'CrysAlis Pro (Oxford Diffraction Ltd., 2009)'
_computing_data_reduction 'CrysAlis Pro (Oxford Diffraction Ltd., 2009)'
_computing_molecular_graphics 'Diamond v.3.1f (Crystal Impact GbR, 2008)'
_computing_publication_material 'WinGX publication routines (Farrugia, 1999)'
_computing_structure_refinement 'SHELXL-97 (Sheldrick, 2008)'
_computing_structure_solution 'SIR2004 (Giacovazzo et al, 2005)'
_diffrn_ambient_temperature 100(2)
_diffrn_detector_area_resol_mean 8.3504
_diffrn_measured_fraction_theta_full 0.998
_diffrn_measured_fraction_theta_max 0.998
_diffrn_measurement_details
;
  1 omega  -64.00   35.00   1.0000   15.0000
omega____ theta____ kappa____ phi______ frames
    -      -25.7080   77.0000 -150.0000 99

  2 omega   37.00   68.00   1.0000   15.0000
omega____ theta____ kappa____ phi______ frames
    -      -25.7080   77.0000  150.0000 31

  3 omega  -53.00  -17.00   1.0000   15.0000
omega____ theta____ kappa____ phi______ frames
    -      -25.7080   77.0000  150.0000 36

  4 omega  -10.00  113.00   1.0000   15.0000
omega____ theta____ kappa____ phi______ frames
    -       26.1768   77.0000   60.0000 123

  5 omega    1.00  124.00   1.0000   15.0000
omega____ theta____ kappa____ phi______ frames
    -       26.1768   77.0000  -60.0000 123

;
_diffrn_measurement_device_type 'Goniometer KM4/Xcalibur, detector: Sapphire2 (large Be window)'
_diffrn_measurement_method '\w scans'
_diffrn_orient_matrix_UB_11 0.038767358
_diffrn_orient_matrix_UB_12 0.0831516585
_diffrn_orient_matrix_UB_13 0.0300301577
_diffrn_orient_matrix_UB_21 -0.0039283389
_diffrn_orient_matrix_UB_22 -0.0042713533
_diffrn_orient_matrix_UB_23 0.0575497428
_diffrn_orient_matrix_UB_31 0.0945921079
_diffrn_orient_matrix_UB_32 -0.0203550017
_diffrn_orient_matrix_UB_33 0.0112231795
_diffrn_radiation_monochromator graphite
_diffrn_radiation_probe x-ray
_diffrn_radiation_source 'Enhance (Mo) x-ray Source'
_diffrn_radiation_type MoK\a
_diffrn_radiation_wavelength 0.71073
_diffrn_reflns_av_R_equivalents 0.0251
_diffrn_reflns_av_unetI/netI 0.0394
_diffrn_reflns_limit_h_max 8
_diffrn_reflns_limit_h_min -9
_diffrn_reflns_limit_k_max 9
_diffrn_reflns_limit_k_min -11
_diffrn_reflns_limit_l_max 14
_diffrn_reflns_limit_l_min -15
_diffrn_reflns_number 5537
_diffrn_reflns_theta_full 28.3
_diffrn_reflns_theta_max 28.3
_diffrn_reflns_theta_min 3.54
_diffrn_standards_decay_% 0
_diffrn_standards_interval_count 50
_diffrn_standards_number 2
_exptl_absorpt_coefficient_mu 0.097
_exptl_absorpt_correction_T_max 0.98
_exptl_absorpt_correction_T_min 0.946
_exptl_absorpt_correction_type multi-scan
_exptl_absorpt_process_details
;
        CrysAlisPro, Oxford Diffraction Ltd.,
        Version 1.171.33.41 (release 06-05-2009 CrysAlis171 .NET)
        (compiled May  6 2009,17:20:42)
        empirical absorption correction using spherical harmonics,
 implemented in SCALE3 ABSPACK scaling algorithm.
;
_exptl_crystal_colour Colourless
_exptl_crystal_density_diffrn 1.358
_exptl_crystal_description 'Cut prism'
_exptl_crystal_F_000 300
_exptl_crystal_size_max 0.5134
_exptl_crystal_size_mid 0.2666
_exptl_crystal_size_min 0.2192
_refine_diff_density_max 0.374
_refine_diff_density_min -0.26
_refine_diff_density_rms 0.058
_refine_ls_extinction_method none
_refine_ls_goodness_of_fit_ref 0.977
_refine_ls_hydrogen_treatment constr
_refine_ls_matrix_type full
_refine_ls_number_parameters 193
_refine_ls_number_reflns 3448
_refine_ls_number_restraints 0
_refine_ls_restrained_S_all 0.977
_refine_ls_R_factor_all 0.0537
_refine_ls_R_factor_gt 0.0413
_refine_ls_shift/su_max 0
_refine_ls_shift/su_mean 0
_refine_ls_structure_factor_coef Fsqd
_refine_ls_weighting_details 'calc w=1/[\s^2^(Fo^2^)+(0.0702P)^2^] where P=(Fo^2^+2Fc^2^)/3'
_refine_ls_weighting_scheme calc
_refine_ls_wR_factor_gt 0.1059
_refine_ls_wR_factor_ref 0.1109
_reflns_number_gt 2634
_reflns_number_total 3448
_reflns_threshold_expression >2\s(I)
_cod_data_source_file jo201841y_si_001_2.cif
_cod_data_source_block iksr81
_cod_database_code 4026837

loop_
_symmetry_equiv_pos_as_xyz
'x, y, z'
'-x, -y, -z'

loop_
_atom_site_label
_atom_site_type_symbol
_atom_site_fract_x
_atom_site_fract_y
_atom_site_fract_z
_atom_site_U_iso_or_equiv
_atom_site_adp_type
_atom_site_occupancy
_atom_site_symmetry_multiplicity
_atom_site_calc_flag
_atom_site_refinement_flags
C1 C 0.32246(17) 0.04500(14) 0.63264(11) 0.0161(3) Uani 1 1 d .
H1 H 0.3481 -0.0565 0.5851 0.019 Uiso 1 1 calc R
C2 C 0.28134(16) 0.16444(13) 0.58794(11) 0.0135(2) Uani 1 1 d .
C3 C 0.25410(16) 0.29599(13) 0.69070(10) 0.0127(2) Uani 1 1 d .
C4 C 0.21111(16) 0.45494(13) 0.71310(10) 0.0127(2) Uani 1 1 d .
C5 C 0.20087(16) 0.54537(13) 0.82936(11) 0.0144(2) Uani 1 1 d .
H5 H 0.1722 0.6523 0.845 0.017 Uiso 1 1 calc R
C6 C 0.23201(16) 0.48232(13) 0.92542(10) 0.0141(2) Uani 1 1 d .
C7 C 0.27278(16) 0.32720(14) 0.90761(11) 0.0152(2) Uani 1 1 d .
H7 H 0.2931 0.2831 0.9715 0.018 Uiso 1 1 calc R
C8 C 0.28189(16) 0.24043(13) 0.78937(11) 0.0142(2) Uani 1 1 d .
C9 C 0.13907(18) 0.67029(13) 0.63938(11) 0.0179(3) Uani 1 1 d .
H9A H 0.0204 0.678 0.6638 0.027 Uiso 1 1 calc R
H9B H 0.1206 0.695 0.5635 0.027 Uiso 1 1 calc R
H9C H 0.2448 0.7476 0.706 0.027 Uiso 1 1 calc R
C10 C 0.25844(19) 0.53307(15) 1.13717(11) 0.0196(3) Uani 1 1 d .
H10A H 0.1669 0.4365 1.1176 0.029 Uiso 1 1 calc R
H10B H 0.2468 0.6184 1.2108 0.029 Uiso 1 1 calc R
H10C H 0.3899 0.5069 1.1535 0.029 Uiso 1 1 calc R
C11 C 0.27616(16) 0.15390(13) 0.46135(11) 0.0128(2) Uani 1 1 d .
C12 C 0.18785(17) 0.01316(13) 0.35992(11) 0.0156(2) Uani 1 1 d .
H12 H 0.1227 -0.0723 0.3727 0.019 Uiso 1 1 calc R
C13 C 0.19277(17) -0.00512(14) 0.24053(11) 0.0173(3) Uani 1 1 d .
H13 H 0.1336 -0.1025 0.173 0.021 Uiso 1 1 calc R
C14 C 0.28547(17) 0.12113(13) 0.22143(11) 0.0150(2) Uani 1 1 d .
C15 C 0.36999(17) 0.26422(13) 0.32100(11) 0.0151(2) Uani 1 1 d .
H15 H 0.4303 0.3514 0.3075 0.018 Uiso 1 1 calc R
C16 C 0.36631(16) 0.27963(13) 0.43904(11) 0.0140(2) Uani 1 1 d .
H16 H 0.4259 0.3771 0.5063 0.017 Uiso 1 1 calc R
C17 C 0.2595(2) -0.03964(14) 0.01216(11) 0.0211(3) Uani 1 1 d .
H17A H 0.3366 -0.1135 0.0422 0.032 Uiso 1 1 calc R
H17B H 0.2915 -0.0306 -0.0602 0.032 Uiso 1 1 calc R
H17C H 0.1223 -0.0816 -0.0113 0.032 Uiso 1 1 calc R
O1 O 0.32340(12) 0.08560(9) 0.75441(7) 0.0169(2) Uani 1 1 d .
O2 O 0.18488(12) 0.51006(9) 0.61723(7) 0.01525(19) Uani 1 1 d .
O3 O 0.21720(13) 0.58752(10) 1.03457(7) 0.0184(2) Uani 1 1 d .
O4 O 0.30055(13) 0.11612(10) 0.10819(7) 0.0213(2) Uani 1 1 d .

loop_
_atom_site_aniso_label
_atom_site_aniso_U_11
_atom_site_aniso_U_22
_atom_site_aniso_U_33
_atom_site_aniso_U_23
_atom_site_aniso_U_13
_atom_site_aniso_U_12
C1 0.0200(6) 0.0143(5) 0.0152(6) 0.0046(4) 0.0079(5) 0.0043(4)
C2 0.0131(5) 0.0123(5) 0.0153(6) 0.0045(4) 0.0049(4) 0.0014(4)
C3 0.0113(5) 0.0134(5) 0.0123(6) 0.0034(4) 0.0035(4) 0.0011(4)
C4 0.0111(5) 0.0136(5) 0.0135(6) 0.0063(4) 0.0023(4) 0.0006(4)
C5 0.0152(6) 0.0107(5) 0.0167(6) 0.0040(4) 0.0048(5) 0.0020(4)
C6 0.0122(5) 0.0159(6) 0.0128(6) 0.0031(4) 0.0040(4) 0.0010(4)
C7 0.0150(6) 0.0174(6) 0.0152(6) 0.0079(5) 0.0051(5) 0.0017(4)
C8 0.0132(5) 0.0121(5) 0.0170(6) 0.0053(4) 0.0040(5) 0.0020(4)
C9 0.0215(6) 0.0129(5) 0.0209(6) 0.0083(5) 0.0053(5) 0.0060(4)
C10 0.0226(6) 0.0241(6) 0.0124(6) 0.0062(5) 0.0058(5) 0.0042(5)
C11 0.0126(5) 0.0122(5) 0.0154(6) 0.0058(4) 0.0053(4) 0.0049(4)
C12 0.0165(6) 0.0125(5) 0.0186(6) 0.0065(5) 0.0057(5) 0.0010(4)
C13 0.0199(6) 0.0132(5) 0.0151(6) 0.0026(4) 0.0026(5) 0.0004(4)
C14 0.0185(6) 0.0149(5) 0.0133(6) 0.0059(4) 0.0059(5) 0.0051(4)
C15 0.0166(6) 0.0119(5) 0.0185(6) 0.0066(4) 0.0066(5) 0.0026(4)
C16 0.0142(5) 0.0109(5) 0.0152(6) 0.0029(4) 0.0037(4) 0.0012(4)
C17 0.0320(7) 0.0171(6) 0.0134(6) 0.0025(5) 0.0088(5) 0.0051(5)
O1 0.0238(5) 0.0136(4) 0.0166(4) 0.0071(3) 0.0086(4) 0.0062(3)
O2 0.0218(5) 0.0115(4) 0.0138(4) 0.0060(3) 0.0051(3) 0.0051(3)
O3 0.0252(5) 0.0167(4) 0.0129(4) 0.0036(3) 0.0069(4) 0.0049(3)
O4 0.0360(5) 0.0158(4) 0.0130(4) 0.0044(3) 0.0098(4) 0.0024(4)

loop_
_atom_type_symbol
_atom_type_description
_atom_type_scat_dispersion_real
_atom_type_scat_dispersion_imag
_atom_type_scat_source
C C 0.0033 0.0016 'International Tables Vol C Tables 4.2.6.8 and 6.1.1.4'
H H 0 0 'International Tables Vol C Tables 4.2.6.8 and 6.1.1.4'
O O 0.0106 0.006 'International Tables Vol C Tables 4.2.6.8 and 6.1.1.4'

loop_
_geom_angle_atom_site_label_1
_geom_angle_atom_site_label_2
_geom_angle_atom_site_label_3
_geom_angle
C2 C1 O1 112.98(10)
C2 C1 H1 123.5
O1 C1 H1 123.5
C1 C2 C3 105.12(10)
C1 C2 C11 123.96(11)
C3 C2 C11 130.88(10)
C8 C3 C4 116.82(10)
C8 C3 C2 105.98(10)
C4 C3 C2 137.20(10)
O2 C4 C5 123.99(10)
O2 C4 C3 117.04(10)
C5 C4 C3 118.96(10)
C4 C5 C6 121.37(10)
C4 C5 H5 119.3
C6 C5 H5 119.3
O3 C6 C7 124.31(10)
O3 C6 C5 113.94(10)
C7 C6 C5 121.75(11)
C6 C7 C8 115.02(11)
C6 C7 H7 122.5
C8 C7 H7 122.5
O1 C8 C7 123.61(10)
O1 C8 C3 110.31(10)
C7 C8 C3 126.08(11)
O2 C9 H9A 109.5
O2 C9 H9B 109.5
H9A C9 H9B 109.5
O2 C9 H9C 109.5
H9A C9 H9C 109.5
H9B C9 H9C 109.5
O3 C10 H10A 109.5
O3 C10 H10B 109.5
H10A C10 H10B 109.5
O3 C10 H10C 109.5
H10A C10 H10C 109.5
H10B C10 H10C 109.5
C12 C11 C16 117.81(10)
C12 C11 C2 120.33(10)
C16 C11 C2 121.79(10)
C13 C12 C11 121.74(11)
C13 C12 H12 119.1
C11 C12 H12 119.1
C14 C13 C12 119.15(10)
C14 C13 H13 120.4
C12 C13 H13 120.4
O4 C14 C13 124.19(10)
O4 C14 C15 115.87(10)
C13 C14 C15 119.94(11)
C16 C15 C14 120.22(11)
C16 C15 H15 119.9
C14 C15 H15 119.9
C15 C16 C11 121.11(10)
C15 C16 H16 119.4
C11 C16 H16 119.4
O4 C17 H17A 109.5
O4 C17 H17B 109.5
H17A C17 H17B 109.5
O4 C17 H17C 109.5
H17A C17 H17C 109.5
H17B C17 H17C 109.5
C8 O1 C1 105.62(9)
C4 O2 C9 117.07(9)
C6 O3 C10 116.25(9)
C14 O4 C17 116.64(9)

loop_
_geom_bond_atom_site_label_1
_geom_bond_atom_site_label_2
_geom_bond_distance
C1 C2 1.3500(16)
C1 O1 1.3776(14)
C1 H1 0.95
C2 C3 1.4539(15)
C2 C11 1.4759(16)
C3 C8 1.3954(16)
C3 C4 1.4134(15)
C4 O2 1.3626(13)
C4 C5 1.3799(15)
C5 C6 1.4094(16)
C5 H5 0.95
C6 O3 1.3654(13)
C6 C7 1.3815(16)
C7 C8 1.3893(16)
C7 H7 0.95
C8 O1 1.3718(13)
C9 O2 1.4311(13)
C9 H9A 0.98
C9 H9B 0.98
C9 H9C 0.98
C10 O3 1.4295(14)
C10 H10A 0.98
C10 H10B 0.98
C10 H10C 0.98
C11 C12 1.3970(16)
C11 C16 1.4008(16)
C12 C13 1.3930(16)
C12 H12 0.95
C13 C14 1.3918(16)
C13 H13 0.95
C14 O4 1.3737(14)
C14 C15 1.3946(16)
C15 C16 1.3802(16)
C15 H15 0.95
C16 H16 0.95
C17 O4 1.4306(14)
C17 H17A 0.98
C17 H17B 0.98
C17 H17C 0.98

loop_
_geom_hbond_atom_site_label_D
_geom_hbond_atom_site_label_H
_geom_hbond_atom_site_label_A
_geom_hbond_distance_DH
_geom_hbond_distance_HA
_geom_hbond_distance_DA
_geom_hbond_angle_DHA
_geom_hbond_site_symmetry_A
_geom_hbond_publ_flag
C7 H7 O4 0.9500 2.5400 3.4737(16) 168.00 1_556 yes
C16 H16 O2 0.9500 2.5700 3.0539(15) 112.00 . yes

loop_
_geom_torsion_atom_site_label_1
_geom_torsion_atom_site_label_2
_geom_torsion_atom_site_label_3
_geom_torsion_atom_site_label_4
_geom_torsion
O1 C1 C2 C3 0.41(13)
O1 C1 C2 C11 178.32(10)
C1 C2 C3 C8 -0.17(12)
C11 C2 C3 C8 -177.87(11)
C1 C2 C3 C4 179.20(13)
C11 C2 C3 C4 1.5(2)
C8 C3 C4 O2 179.65(9)
C2 C3 C4 O2 0.3(2)
C8 C3 C4 C5 0.58(16)
C2 C3 C4 C5 -178.75(12)
O2 C4 C5 C6 -179.11(10)
C3 C4 C5 C6 -0.11(17)
C4 C5 C6 O3 179.81(10)
C4 C5 C6 C7 -0.46(17)
O3 C6 C7 C8 -179.81(10)
C5 C6 C7 C8 0.48(16)
C6 C7 C8 O1 179.00(10)
C6 C7 C8 C3 0.04(17)
C4 C3 C8 O1 -179.64(9)
C2 C3 C8 O1 -0.12(12)
C4 C3 C8 C7 -0.57(17)
C2 C3 C8 C7 178.96(11)
C1 C2 C11 C12 43.42(17)
C3 C2 C11 C12 -139.25(12)
C1 C2 C11 C16 -133.46(12)
C3 C2 C11 C16 43.86(17)
C16 C11 C12 C13 1.79(17)
C2 C11 C12 C13 -175.22(10)
C11 C12 C13 C14 -1.04(18)
C12 C13 C14 O4 179.47(10)
C12 C13 C14 C15 -0.70(18)
O4 C14 C15 C16 -178.52(10)
C13 C14 C15 C16 1.65(18)
C14 C15 C16 C11 -0.86(17)
C12 C11 C16 C15 -0.83(17)
C2 C11 C16 C15 176.13(10)
C7 C8 O1 C1 -178.75(10)
C3 C8 O1 C1 0.36(12)
C2 C1 O1 C8 -0.49(13)
C5 C4 O2 C9 -1.70(16)
C3 C4 O2 C9 179.27(10)
C7 C6 O3 C10 3.76(16)
C5 C6 O3 C10 -176.51(10)
C13 C14 O4 C17 -15.39(17)
C15 C14 O4 C17 164.78(11)

loop_
_cod_related_entry_id
_cod_related_entry_database
_cod_related_entry_code
1 ChemSpider 30659438
